data_7029745
loop_
_publ_author_name
'Chakraborty, Amit'
'Bag, Prasenjit'
'Rivi\`ere, Eric'
'Mallah, Talal'
'Chandrasekhar, Vadapalli'

_publ_section_title
;
 Assembly of heterobimetallic Ni(II)-Ln(III) (Ln(III) = Dy(III), Tb(III),
 Gd(III), Ho(III), Er(III), Y(III)) complexes using a ferrocene ligand:
 slow relaxation of the magnetization in Dy(III), Tb(III) and Ho(III)
 analogues.
;
_journal_issue 23
_journal_name_full 'Dalton transactions (Cambridge, England : 2003)'
_journal_page_first 8921
_journal_page_last 8932
_journal_paper_doi 10.1039/c4dt00209a
_journal_volume 43
_journal_year 2014
_chemical_formula_moiety 'C32 H33 Fe Gd N6 Ni O13, C2 H3 N'
_chemical_formula_sum 'C34 H36 Fe Gd N7 Ni O13'
_chemical_formula_weight 1022.49
_chemical_name_systematic
; 
 ? 
;
_space_group_IT_number 2
_symmetry_cell_setting triclinic
_symmetry_space_group_name_Hall '-P 1'
_symmetry_space_group_name_H-M 'P -1'
_atom_sites_solution_hydrogens geom
_atom_sites_solution_primary direct
_atom_sites_solution_secondary difmap
_audit_creation_method SHELXL-97
_cell_angle_alpha 91.923(5)
_cell_angle_beta 98.147(5)
_cell_angle_gamma 100.163(5)
_cell_formula_units_Z 2
_cell_length_a 12.377(5)
_cell_length_b 12.390(5)
_cell_length_c 12.485(5)
_cell_measurement_reflns_used 3281
_cell_measurement_temperature 100(2)
_cell_measurement_theta_max 27.92
_cell_measurement_theta_min 2.28
_cell_volume 1862.2(13)
_computing_cell_refinement 'Bruker SMART'
_computing_data_collection 'Bruker SMART'
_computing_data_reduction 'Bruker SAINT'
_computing_molecular_graphics 'Bruker SHELXTL'
_computing_publication_material 'Bruker SHELXTL'
_computing_structure_refinement 'SHELXL-97 (Sheldrick, 1997)'
_computing_structure_solution 'SHELXS-97 (Sheldrick, 1990)'
_diffrn_ambient_temperature 100(2)
_diffrn_measured_fraction_theta_full 0.979
_diffrn_measured_fraction_theta_max 0.979
_diffrn_measurement_device_type 'CCD area detector'
_diffrn_measurement_method 'phi and omega scans'
_diffrn_radiation_monochromator graphite
_diffrn_radiation_source 'fine-focus sealed tube'
_diffrn_radiation_type MoK\a
_diffrn_radiation_wavelength 0.71069
_diffrn_reflns_av_R_equivalents 0.0260
_diffrn_reflns_av_unetI/netI 0.0563
_diffrn_reflns_limit_h_max 13
_diffrn_reflns_limit_h_min -14
_diffrn_reflns_limit_k_max 14
_diffrn_reflns_limit_k_min -12
_diffrn_reflns_limit_l_max 15
_diffrn_reflns_limit_l_min -15
_diffrn_reflns_number 9993
_diffrn_reflns_theta_full 25.50
_diffrn_reflns_theta_max 25.50
_diffrn_reflns_theta_min 2.15
_exptl_absorpt_coefficient_mu 2.721
_exptl_absorpt_correction_T_max 1
_exptl_absorpt_correction_T_min 0.728406
_exptl_absorpt_correction_type empirical
_exptl_absorpt_process_details SADABS
_exptl_crystal_colour brown
_exptl_crystal_density_diffrn 1.824
_exptl_crystal_density_method 'not measured'
_exptl_crystal_description block
_exptl_crystal_F_000 1023.44
_exptl_crystal_size_max 0.11
_exptl_crystal_size_mid 0.10
_exptl_crystal_size_min 0.09
_refine_diff_density_max 1.322
_refine_diff_density_min -1.529
_refine_diff_density_rms 0.135
_refine_ls_extinction_method none
_refine_ls_goodness_of_fit_ref 1.100
_refine_ls_hydrogen_treatment mixed
_refine_ls_matrix_type full
_refine_ls_number_parameters 504
_refine_ls_number_reflns 6767
_refine_ls_number_restraints 2
_refine_ls_restrained_S_all 1.105
_refine_ls_R_factor_all 0.0643
_refine_ls_R_factor_gt 0.0497
_refine_ls_shift/su_max 0.000
_refine_ls_shift/su_mean 0.000
_refine_ls_structure_factor_coef Fsqd
_refine_ls_weighting_details 'calc w=1/[\s^2^(Fo^2^)+(0.0542P)^2^+2.9447P] where P=(Fo^2^+2Fc^2^)/3'
_refine_ls_weighting_scheme calc
_refine_ls_wR_factor_gt 0.1128
_refine_ls_wR_factor_ref 0.1206
_reflns_number_gt 5575
_reflns_number_total 6767
_reflns_threshold_expression >2sigma(I)
_cod_data_source_file c4dt00209a2.cif
_cod_data_source_block NiGd
_cod_depositor_comments
;
The following automatic conversions were performed:

'_symmetry_cell_setting' value 'Triclinic' changed to 'triclinic'
according to
/usr/data/users/saulius/crontab/automatic-downloads/rss-feeds/RSC/lib/dictionaries/cif_core.dic
dictionary named 'cif_core.dic' version 2.4.2 from 2011-04-26.

Automatic conversion script
Id: cif_fix_values 2281 2013-09-26 08:29:07Z andrius 

 Adding full bibliography for 7029742--7029747.cif.
;
_cod_original_sg_symbol_H-M 'P -1 '
_cod_database_code 7029745

loop_
_symmetry_equiv_pos_as_xyz
'x, y, z'
'-x, -y, -z'

loop_
_atom_site_label
_atom_site_type_symbol
_atom_site_fract_x
_atom_site_fract_y
_atom_site_fract_z
_atom_site_U_iso_or_equiv
_atom_site_adp_type
_atom_site_occupancy
_atom_site_symmetry_multiplicity
_atom_site_calc_flag
_atom_site_refinement_flags
Gd1 Gd 0.91221(3) 0.23247(3) 0.24975(3) 0.02912(12) Uani 1 1 d .
Ni1 Ni 0.67940(6) 0.03585(6) 0.16399(6) 0.02062(19) Uani 1 1 d .
Fe1 Fe 0.35918(7) -0.38990(7) 0.16558(7) 0.0271(2) Uani 1 1 d .
O10 O 1.0342(4) 0.3057(4) 0.4245(4) 0.0409(6) Uani 1 1 d .
O6 O 0.9048(3) 0.0786(3) 0.3519(3) 0.0279(10) Uani 1 1 d .
O2 O 1.0050(3) 0.2197(4) 0.0822(4) 0.0329(11) Uani 1 1 d .
O3 O 0.7216(3) 0.1802(3) 0.2574(3) 0.0275(10) Uani 1 1 d .
O8 O 0.9949(4) 0.4220(4) 0.2235(4) 0.0498(15) Uani 1 1 d .
O13 O 0.6155(3) 0.1203(3) 0.0344(3) 0.0242(9) Uani 1 1 d D
H13 H 0.6315 0.0964 -0.0222 0.036 Uiso 1 1 calc RD
O4 O 0.8178(4) 0.3676(4) 0.3533(4) 0.0374(12) Uani 1 1 d .
O5 O 0.7495(3) -0.0421(3) 0.2872(3) 0.0236(9) Uani 1 1 d .
O1 O 0.8327(3) 0.0883(3) 0.1223(3) 0.0248(9) Uani 1 1 d .
N1 N 0.5766(4) -0.1962(4) 0.0436(4) 0.0257(12) Uani 1 1 d .
O11 O 1.1139(4) 0.2381(4) 0.2983(4) 0.0409(6) Uani 1 1 d .
C17 C 0.7036(6) 0.3437(5) 0.3490(5) 0.0315(15) Uani 1 1 d .
C21 C 0.5421(5) 0.2024(5) 0.2975(5) 0.0246(13) Uani 1 1 d .
C13 C 0.9531(5) 0.1431(5) -0.0019(5) 0.0291(15) Uani 1 1 d .
C33 C 0.7671(7) 0.0873(11) 0.5779(6) 0.064(3) Uani 1 1 d .
O7 O 0.8347(5) 0.3527(5) 0.1171(5) 0.0622(16) Uani 1 1 d .
N4 N 0.5272(4) 0.0147(4) 0.2185(4) 0.0217(11) Uani 1 1 d .
C24 C 0.4447(5) -0.1519(5) 0.2738(5) 0.0245(13) Uani 1 1 d .
N2 N 0.6644(4) -0.1022(4) 0.0533(4) 0.0229(11) Uani 1 1 d .
N3 N 0.4474(4) -0.0858(4) 0.1959(4) 0.0231(11) Uani 1 1 d .
C6 C 0.5902(5) -0.2750(5) 0.1053(5) 0.0244(13) Uani 1 1 d .
C14 C 0.8609(5) 0.0723(5) 0.0252(5) 0.0245(13) Uani 1 1 d .
C9 C 0.8042(5) -0.0111(5) -0.0519(5) 0.0282(14) Uani 1 1 d .
C19 C 0.5270(6) 0.3733(5) 0.3862(5) 0.0362(16) Uani 1 1 d .
H19 H 0.4837 0.4189 0.4132 0.043 Uiso 1 1 calc R
C27 C 0.3496(5) -0.3428(5) 0.3221(5) 0.0309(15) Uani 1 1 d .
H27 H 0.4019 -0.3524 0.3862 0.037 Uiso 1 1 calc R
O12 O 1.2196(4) 0.3234(4) 0.4491(4) 0.0409(6) Uani 1 1 d .
C1 C 0.4991(5) -0.3719(5) 0.0926(5) 0.0286(14) Uani 1 1 d .
C28 C 0.2524(6) -0.4204(6) 0.2765(6) 0.0376(17) Uani 1 1 d .
H28 H 0.2263 -0.4920 0.3040 0.045 Uiso 1 1 calc R
C31 C 0.8423(6) -0.0148(5) 0.3465(5) 0.0292(15) Uani 1 1 d .
C20 C 0.4784(6) 0.2703(5) 0.3411(5) 0.0328(15) Uani 1 1 d .
H20 H 0.4027 0.2458 0.3397 0.039 Uiso 1 1 calc R
C30 C 0.2651(5) -0.2717(5) 0.1711(5) 0.0276(14) Uani 1 1 d .
H30 H 0.2488 -0.2227 0.1133 0.033 Uiso 1 1 calc R
C12 C 0.9884(5) 0.1331(6) -0.1005(6) 0.0400(18) Uani 1 1 d .
H12A H 1.0493 0.1819 -0.1168 0.048 Uiso 1 1 calc R
C26 C 0.3582(5) -0.2505(5) 0.2568(5) 0.0250(14) Uani 1 1 d .
C10 C 0.8415(5) -0.0211(6) -0.1516(5) 0.0302(15) Uani 1 1 d .
H10 H 0.8042 -0.0766 -0.2025 0.036 Uiso 1 1 calc R
C11 C 0.9325(5) 0.0495(6) -0.1761(6) 0.0390(18) Uani 1 1 d .
H11 H 0.9565 0.0414 -0.2428 0.047 Uiso 1 1 calc R
C4 C 0.3391(6) -0.4947(5) 0.0328(6) 0.0379(17) Uani 1 1 d .
H4 H 0.2679 -0.5296 -0.0095 0.046 Uiso 1 1 calc R
C22 C 0.6565(5) 0.2380(5) 0.2984(5) 0.0242(14) Uani 1 1 d .
O9 O 0.9080(6) 0.5315(5) 0.1261(7) 0.104(3) Uani 1 1 d .
C7 C 0.6920(5) -0.2803(5) 0.1844(5) 0.0314(15) Uani 1 1 d .
H7A H 0.7234 -0.3420 0.1640 0.047 Uiso 1 1 calc R
H7B H 0.6724 -0.2883 0.2557 0.047 Uiso 1 1 calc R
H7C H 0.7453 -0.2139 0.1840 0.047 Uiso 1 1 calc R
C18 C 0.6411(6) 0.4098(6) 0.3916(6) 0.0363(17) Uani 1 1 d .
H18 H 0.6742 0.4786 0.4241 0.044 Uiso 1 1 calc R
C5 C 0.4028(6) -0.3905(5) 0.0145(5) 0.0318(15) Uani 1 1 d .
H5 H 0.3835 -0.3417 -0.0425 0.038 Uiso 1 1 calc R
C15 C 1.1017(6) 0.2958(6) 0.0612(6) 0.0421(19) Uani 1 1 d .
H15A H 1.1528 0.2557 0.0340 0.063 Uiso 1 1 calc R
H15B H 1.1372 0.3368 0.1273 0.063 Uiso 1 1 calc R
H15C H 1.0794 0.3454 0.0086 0.063 Uiso 1 1 calc R
C29 C 0.2008(6) -0.3749(6) 0.1850(6) 0.0347(16) Uani 1 1 d .
H29 H 0.1330 -0.4102 0.1375 0.042 Uiso 1 1 calc R
C16 C 0.8732(6) 0.4714(6) 0.4098(8) 0.062(3) Uani 1 1 d .
H16A H 0.8467 0.5308 0.3733 0.093 Uiso 1 1 calc R
H16B H 0.9518 0.4792 0.4105 0.093 Uiso 1 1 calc R
H16C H 0.8575 0.4727 0.4829 0.093 Uiso 1 1 calc R
C3 C 0.3956(6) -0.5381(6) 0.1230(6) 0.0414(18) Uani 1 1 d .
H3 H 0.3707 -0.6082 0.1541 0.050 Uiso 1 1 calc R
C8 C 0.7136(5) -0.0953(5) -0.0310(5) 0.0240(13) Uani 1 1 d .
H8 H 0.6880 -0.1511 -0.0850 0.029 Uiso 1 1 calc R
C23 C 0.4858(5) 0.0889(5) 0.2616(5) 0.0270(14) Uani 1 1 d .
H23 H 0.4121 0.0698 0.2719 0.032 Uiso 1 1 calc R
N5 N 0.9165(6) 0.4421(7) 0.1529(7) 0.078(3) Uani 1 1 d .
C34 C 0.8339(9) 0.1944(8) 0.5751(7) 0.069(3) Uani 1 1 d .
H34A H 0.8604 0.2246 0.6478 0.103 Uiso 1 1 calc R
H34B H 0.7899 0.2417 0.5372 0.103 Uiso 1 1 calc R
H34C H 0.8959 0.1884 0.5384 0.103 Uiso 1 1 calc R
N6 N 1.1220(5) 0.2883(5) 0.3908(5) 0.0409(6) Uani 1 1 d .
C25 C 0.5199(5) -0.1330(5) 0.3811(5) 0.0305(15) Uani 1 1 d .
H25A H 0.5863 -0.0821 0.3738 0.046 Uiso 1 1 calc R
H25B H 0.5390 -0.2015 0.4035 0.046 Uiso 1 1 calc R
H25C H 0.4825 -0.1034 0.4343 0.046 Uiso 1 1 calc R
N7 N 0.7146(7) 0.0030(9) 0.5804(6) 0.081(3) Uani 1 1 d .
C2 C 0.4948(6) -0.4625(5) 0.1602(6) 0.0367(16) Uani 1 1 d .
H2 H 0.5504 -0.4706 0.2222 0.044 Uiso 1 1 calc R
C32 C 0.8798(7) -0.1002(6) 0.4174(6) 0.050(2) Uani 1 1 d .
H32A H 0.8181 -0.1384 0.4480 0.075 Uiso 1 1 calc R
H32B H 0.9368 -0.0655 0.4746 0.075 Uiso 1 1 calc R
H32C H 0.9087 -0.1514 0.3750 0.075 Uiso 1 1 calc R
H100 H 0.5586 0.1535 0.0431 0.03(2) Uiso 1 1 d RD

loop_
_atom_site_aniso_label
_atom_site_aniso_U_11
_atom_site_aniso_U_22
_atom_site_aniso_U_33
_atom_site_aniso_U_23
_atom_site_aniso_U_13
_atom_site_aniso_U_12
Gd1 0.02137(18) 0.0302(2) 0.02878(19) 0.00561(13) -0.00445(13) -0.00832(13)
Ni1 0.0161(4) 0.0227(4) 0.0198(4) 0.0021(3) -0.0004(3) -0.0032(3)
Fe1 0.0241(5) 0.0230(5) 0.0299(5) 0.0039(4) -0.0001(4) -0.0044(4)
O10 0.0294(13) 0.0418(15) 0.0440(15) 0.0005(12) -0.0028(12) -0.0068(11)
O6 0.021(2) 0.030(2) 0.028(2) 0.0057(19) -0.0035(18) -0.0056(18)
O2 0.021(2) 0.036(3) 0.037(3) 0.011(2) 0.005(2) -0.0090(19)
O3 0.019(2) 0.026(2) 0.034(2) -0.0019(19) -0.0026(19) -0.0013(18)
O8 0.028(3) 0.040(3) 0.068(4) 0.024(3) -0.021(3) -0.010(2)
O13 0.020(2) 0.033(2) 0.017(2) -0.0001(18) -0.0007(18) 0.0009(19)
O4 0.031(3) 0.025(2) 0.047(3) -0.007(2) -0.015(2) -0.001(2)
O5 0.021(2) 0.025(2) 0.021(2) 0.0020(17) -0.0022(18) -0.0025(17)
O1 0.015(2) 0.031(2) 0.027(2) 0.0066(18) 0.0044(17) -0.0015(17)
N1 0.021(3) 0.025(3) 0.027(3) -0.003(2) 0.002(2) -0.005(2)
O11 0.0294(13) 0.0418(15) 0.0440(15) 0.0005(12) -0.0028(12) -0.0068(11)
C17 0.031(4) 0.033(4) 0.025(3) -0.003(3) -0.008(3) 0.002(3)
C21 0.028(3) 0.027(3) 0.018(3) 0.003(2) 0.000(3) 0.004(3)
C13 0.022(3) 0.035(4) 0.030(3) 0.012(3) 0.002(3) 0.002(3)
C33 0.031(5) 0.140(11) 0.026(4) 0.002(5) 0.009(4) 0.030(6)
O7 0.050(4) 0.085(5) 0.050(3) 0.025(3) -0.005(3) 0.014(3)
N4 0.018(3) 0.024(3) 0.021(3) 0.002(2) 0.001(2) 0.000(2)
C24 0.020(3) 0.022(3) 0.032(3) 0.003(3) 0.011(3) -0.001(2)
N2 0.017(3) 0.022(3) 0.027(3) 0.002(2) 0.000(2) -0.001(2)
N3 0.013(2) 0.024(3) 0.027(3) -0.004(2) 0.001(2) -0.007(2)
C6 0.026(3) 0.021(3) 0.026(3) -0.003(3) 0.006(3) 0.001(3)
C14 0.020(3) 0.027(3) 0.025(3) 0.007(3) 0.000(3) 0.000(2)
C9 0.021(3) 0.037(4) 0.024(3) 0.009(3) 0.000(3) 0.001(3)
C19 0.047(4) 0.029(4) 0.035(4) 0.000(3) 0.001(3) 0.019(3)
C27 0.031(4) 0.034(4) 0.025(3) 0.004(3) 0.007(3) -0.004(3)
O12 0.0294(13) 0.0418(15) 0.0440(15) 0.0005(12) -0.0028(12) -0.0068(11)
C1 0.026(3) 0.019(3) 0.040(4) -0.004(3) 0.003(3) 0.003(3)
C28 0.033(4) 0.034(4) 0.040(4) 0.006(3) 0.006(3) -0.009(3)
C31 0.034(4) 0.035(4) 0.019(3) 0.000(3) 0.004(3) 0.009(3)
C20 0.028(4) 0.037(4) 0.034(4) 0.006(3) 0.000(3) 0.010(3)
C30 0.018(3) 0.033(4) 0.028(3) 0.002(3) 0.001(3) -0.005(3)
C12 0.022(3) 0.060(5) 0.038(4) 0.022(4) 0.008(3) 0.000(3)
C26 0.022(3) 0.027(3) 0.025(3) 0.000(3) 0.010(3) -0.003(3)
C10 0.021(3) 0.047(4) 0.024(3) 0.008(3) -0.001(3) 0.011(3)
C11 0.020(3) 0.070(5) 0.029(4) 0.017(4) 0.003(3) 0.011(3)
C4 0.036(4) 0.029(4) 0.042(4) -0.013(3) 0.006(3) -0.009(3)
C22 0.027(3) 0.025(3) 0.018(3) 0.006(2) -0.006(3) 0.004(3)
O9 0.071(5) 0.052(4) 0.168(8) 0.068(5) -0.035(5) -0.013(3)
C7 0.026(3) 0.027(3) 0.039(4) 0.001(3) 0.000(3) 0.002(3)
C18 0.044(4) 0.026(4) 0.037(4) 0.000(3) -0.005(3) 0.010(3)
C5 0.037(4) 0.021(3) 0.033(4) -0.004(3) 0.004(3) -0.002(3)
C15 0.024(4) 0.043(4) 0.053(5) 0.017(4) 0.004(3) -0.015(3)
C29 0.027(4) 0.038(4) 0.036(4) 0.006(3) 0.004(3) -0.003(3)
C16 0.033(4) 0.037(4) 0.100(7) -0.026(5) -0.029(4) 0.000(3)
C3 0.043(4) 0.027(4) 0.051(5) -0.003(3) 0.009(4) -0.002(3)
C8 0.024(3) 0.024(3) 0.022(3) -0.005(2) -0.003(3) 0.003(2)
C23 0.025(3) 0.034(4) 0.019(3) 0.004(3) -0.003(3) -0.001(3)
N5 0.047(5) 0.079(6) 0.090(6) 0.038(5) -0.009(4) -0.023(4)
C34 0.089(8) 0.086(7) 0.053(6) 0.018(5) 0.039(5) 0.051(6)
N6 0.0294(13) 0.0418(15) 0.0440(15) 0.0005(12) -0.0028(12) -0.0068(11)
C25 0.021(3) 0.035(4) 0.032(4) 0.007(3) 0.006(3) -0.006(3)
N7 0.038(5) 0.149(9) 0.048(5) -0.010(5) 0.007(4) -0.002(5)
C2 0.034(4) 0.025(4) 0.050(4) 0.004(3) 0.005(3) 0.004(3)
C32 0.049(5) 0.044(5) 0.048(5) 0.005(4) -0.019(4) 0.002(4)

loop_
_atom_type_symbol
_atom_type_description
_atom_type_scat_dispersion_real
_atom_type_scat_dispersion_imag
_atom_type_scat_source
C C 0.0033 0.0016 'International Tables Vol C Tables 4.2.6.8 and 6.1.1.4'
H H 0.0000 0.0000 'International Tables Vol C Tables 4.2.6.8 and 6.1.1.4'
N N 0.0061 0.0033 'International Tables Vol C Tables 4.2.6.8 and 6.1.1.4'
O O 0.0106 0.0060 'International Tables Vol C Tables 4.2.6.8 and 6.1.1.4'
Fe Fe 0.3463 0.8444 'International Tables Vol C Tables 4.2.6.8 and 6.1.1.4'
Ni Ni 0.3393 1.1124 'International Tables Vol C Tables 4.2.6.8 and 6.1.1.4'
Gd Gd -0.1653 3.9035 'International Tables Vol C Tables 4.2.6.8 and 6.1.1.4'

loop_
_geom_angle_atom_site_label_1
_geom_angle_atom_site_label_2
_geom_angle_atom_site_label_3
_geom_angle
O6 Gd1 O1 76.78(14)
O6 Gd1 O3 77.00(15)
O1 Gd1 O3 69.45(14)
O6 Gd1 O8 149.98(15)
O1 Gd1 O8 129.98(16)
O3 Gd1 O8 121.61(16)
O6 Gd1 O7 154.45(17)
O1 Gd1 O7 85.94(18)
O3 Gd1 O7 79.38(17)
O8 Gd1 O7 54.20(18)
O6 Gd1 O11 81.53(15)
O1 Gd1 O11 110.94(15)
O3 Gd1 O11 157.84(16)
O8 Gd1 O11 76.08(16)
O7 Gd1 O11 122.69(18)
O6 Gd1 O10 77.23(15)
O1 Gd1 O10 150.95(16)
O3 Gd1 O10 116.53(15)
O8 Gd1 O10 73.29(16)
O7 Gd1 O10 122.77(19)
O11 Gd1 O10 52.14(16)
O6 Gd1 O2 114.52(15)
O1 Gd1 O2 63.41(13)
O3 Gd1 O2 125.93(14)
O8 Gd1 O2 75.42(17)
O7 Gd1 O2 72.55(18)
O11 Gd1 O2 68.58(15)
O10 Gd1 O2 117.53(15)
O6 Gd1 O4 104.93(15)
O1 Gd1 O4 129.74(14)
O3 Gd1 O4 62.51(14)
O8 Gd1 O4 70.13(18)
O7 Gd1 O4 71.99(18)
O11 Gd1 O4 119.06(15)
O10 Gd1 O4 70.03(15)
O2 Gd1 O4 140.55(15)
O6 Gd1 N6 79.61(15)
O1 Gd1 N6 134.16(16)
O3 Gd1 N6 140.55(16)
O8 Gd1 N6 71.45(16)
O7 Gd1 N6 125.56(19)
O11 Gd1 N6 26.16(16)
O10 Gd1 N6 26.06(16)
O2 Gd1 N6 92.66(16)
O4 Gd1 N6 94.08(16)
O6 Gd1 N5 171.1(2)
O1 Gd1 N5 110.7(2)
O3 Gd1 N5 100.79(19)
O8 Gd1 N5 26.00(17)
O7 Gd1 N5 28.3(2)
O11 Gd1 N5 99.58(19)
O10 Gd1 N5 96.4(2)
O2 Gd1 N5 73.9(2)
O4 Gd1 N5 66.7(2)
N6 Gd1 N5 97.45(19)
O6 Gd1 Ni1 67.39(10)
O1 Gd1 Ni1 35.12(10)
O3 Gd1 Ni1 35.42(10)
O8 Gd1 Ni1 141.75(11)
O7 Gd1 Ni1 87.65(15)
O11 Gd1 Ni1 136.98(11)
O10 Gd1 Ni1 138.27(11)
O2 Gd1 Ni1 97.40(10)
O4 Gd1 Ni1 97.86(10)
N6 Gd1 Ni1 146.78(12)
N5 Gd1 Ni1 115.75(15)
O5 Ni1 O1 89.41(16)
O5 Ni1 O3 89.69(17)
O1 Ni1 O3 81.48(17)
O5 Ni1 N4 93.50(18)
O1 Ni1 N4 168.50(18)
O3 Ni1 N4 87.41(18)
O5 Ni1 O13 176.82(16)
O1 Ni1 O13 87.42(16)
O3 Ni1 O13 89.57(17)
N4 Ni1 O13 89.55(18)
O5 Ni1 N2 92.03(18)
O1 Ni1 N2 87.26(18)
O3 Ni1 N2 168.60(18)
N4 Ni1 N2 103.73(19)
O13 Ni1 N2 88.10(18)
O5 Ni1 Gd1 81.20(11)
O1 Ni1 Gd1 41.12(12)
O3 Ni1 Gd1 41.71(12)
N4 Ni1 Gd1 128.47(14)
O13 Ni1 Gd1 96.20(11)
N2 Ni1 Gd1 127.55(13)
C4 Fe1 C30 120.9(3)
C4 Fe1 C5 41.3(2)
C30 Fe1 C5 105.9(3)
C4 Fe1 C3 40.7(3)
C30 Fe1 C3 156.9(3)
C5 Fe1 C3 69.1(3)
C4 Fe1 C26 159.3(3)
C30 Fe1 C26 41.4(2)
C5 Fe1 C26 123.9(2)
C3 Fe1 C26 159.6(3)
C4 Fe1 C28 119.1(3)
C30 Fe1 C28 68.6(3)
C5 Fe1 C28 155.0(3)
C3 Fe1 C28 105.9(3)
C26 Fe1 C28 69.1(2)
C4 Fe1 C27 156.5(3)
C30 Fe1 C27 68.8(3)
C5 Fe1 C27 161.8(2)
C3 Fe1 C27 122.7(3)
C26 Fe1 C27 40.8(2)
C28 Fe1 C27 41.0(2)
C4 Fe1 C1 68.2(3)
C30 Fe1 C1 123.1(2)
C5 Fe1 C1 40.4(3)
C3 Fe1 C1 68.5(3)
C26 Fe1 C1 110.1(2)
C28 Fe1 C1 162.5(3)
C27 Fe1 C1 126.9(3)
C4 Fe1 C29 104.3(3)
C30 Fe1 C29 40.5(2)
C5 Fe1 C29 119.7(3)
C3 Fe1 C29 121.0(3)
C26 Fe1 C29 68.7(3)
C28 Fe1 C29 40.4(3)
C27 Fe1 C29 68.3(3)
C1 Fe1 C29 156.9(3)
C4 Fe1 C2 68.2(3)
C30 Fe1 C2 160.4(2)
C5 Fe1 C2 68.6(3)
C3 Fe1 C2 40.6(3)
C26 Fe1 C2 125.0(3)
C28 Fe1 C2 124.5(3)
C27 Fe1 C2 110.3(3)
C1 Fe1 C2 40.7(3)
C29 Fe1 C2 158.7(3)
N6 O10 Gd1 93.5(4)
C31 O6 Gd1 135.4(4)
C13 O2 C15 116.6(5)
C13 O2 Gd1 118.6(3)
C15 O2 Gd1 124.4(4)
C22 O3 Ni1 128.8(4)
C22 O3 Gd1 127.7(3)
Ni1 O3 Gd1 102.87(18)
N5 O8 Gd1 97.2(4)
C17 O4 C16 115.7(6)
C17 O4 Gd1 118.2(4)
C16 O4 Gd1 125.9(4)
C31 O5 Ni1 129.6(4)
C14 O1 Ni1 125.3(4)
C14 O1 Gd1 126.6(3)
Ni1 O1 Gd1 103.77(17)
C6 N1 N2 117.7(5)
N6 O11 Gd1 95.2(4)
C18 C17 O4 125.4(6)
C18 C17 C22 122.3(6)
O4 C17 C22 112.3(6)
C20 C21 C22 120.7(6)
C20 C21 C23 116.7(6)
C22 C21 C23 122.3(6)
C12 C13 O2 125.0(6)
C12 C13 C14 122.0(6)
O2 C13 C14 113.0(5)
N7 C33 C34 179.7(11)
N5 O7 Gd1 93.3(4)
C23 N4 N3 111.1(5)
C23 N4 Ni1 126.2(4)
N3 N4 Ni1 122.1(4)
N3 C24 C26 116.7(5)
N3 C24 C25 125.3(5)
C26 C24 C25 118.0(5)
C8 N2 N1 111.8(5)
C8 N2 Ni1 121.2(4)
N1 N2 Ni1 124.3(4)
C24 N3 N4 115.4(5)
N1 C6 C1 116.7(6)
N1 C6 C7 125.9(5)
C1 C6 C7 117.3(5)
O1 C14 C13 117.8(5)
O1 C14 C9 124.2(5)
C13 C14 C9 118.1(6)
C10 C9 C14 119.4(6)
C10 C9 C8 116.7(6)
C14 C9 C8 123.6(6)
C20 C19 C18 120.3(7)
C26 C27 C28 108.2(6)
C26 C27 Fe1 69.3(3)
C28 C27 Fe1 69.5(4)
C5 C1 C2 108.4(6)
C5 C1 C6 126.9(6)
C2 C1 C6 124.7(6)
C5 C1 Fe1 69.2(4)
C2 C1 Fe1 69.6(4)
C6 C1 Fe1 126.5(4)
C29 C28 C27 107.7(6)
C29 C28 Fe1 69.9(4)
C27 C28 Fe1 69.5(4)
O5 C31 O6 125.5(6)
O5 C31 C32 116.5(6)
O6 C31 C32 118.0(6)
C19 C20 C21 120.4(6)
C29 C30 C26 108.2(6)
C29 C30 Fe1 70.4(4)
C26 C30 Fe1 69.6(4)
C13 C12 C11 119.6(6)
C27 C26 C30 107.2(5)
C27 C26 C24 126.7(6)
C30 C26 C24 126.1(6)
C27 C26 Fe1 69.9(4)
C30 C26 Fe1 69.0(4)
C24 C26 Fe1 126.7(4)
C11 C10 C9 121.3(6)
C10 C11 C12 119.6(6)
C3 C4 C5 108.5(6)
C3 C4 Fe1 70.0(4)
C5 C4 Fe1 69.5(4)
O3 C22 C21 124.5(5)
O3 C22 C17 118.7(6)
C21 C22 C17 116.8(6)
C17 C18 C19 119.5(6)
C1 C5 C4 107.3(6)
C1 C5 Fe1 70.4(4)
C4 C5 Fe1 69.2(4)
C30 C29 C28 108.8(6)
C30 C29 Fe1 69.1(4)
C28 C29 Fe1 69.7(4)
C4 C3 C2 107.7(6)
C4 C3 Fe1 69.4(4)
C2 C3 Fe1 70.1(4)
N2 C8 C9 127.9(5)
N4 C23 C21 127.1(6)
O9 N5 O8 123.8(8)
O9 N5 O7 121.1(8)
O8 N5 O7 114.8(7)
O9 N5 Gd1 169.0(8)
O8 N5 Gd1 56.8(4)
O7 N5 Gd1 58.4(4)
O10 N6 O11 118.9(5)
O10 N6 O12 120.6(6)
O11 N6 O12 120.5(6)
O10 N6 Gd1 60.5(3)
O11 N6 Gd1 58.7(3)
O12 N6 Gd1 173.8(4)
C3 C2 C1 108.1(6)
C3 C2 Fe1 69.4(4)
C1 C2 Fe1 69.7(4)

loop_
_geom_bond_atom_site_label_1
_geom_bond_atom_site_label_2
_geom_bond_distance
Gd1 O6 2.325(4)
Gd1 O1 2.331(4)
Gd1 O3 2.350(4)
Gd1 O8 2.442(5)
Gd1 O7 2.471(6)
Gd1 O11 2.472(5)
Gd1 O10 2.513(5)
Gd1 O2 2.538(4)
Gd1 O4 2.610(5)
Gd1 N6 2.883(6)
Gd1 N5 2.896(8)
Gd1 Ni1 3.4435(12)
Ni1 O5 2.017(4)
Ni1 O1 2.039(4)
Ni1 O3 2.047(4)
Ni1 N4 2.069(5)
Ni1 O13 2.094(4)
Ni1 N2 2.127(5)
Fe1 C4 2.030(6)
Fe1 C30 2.031(7)
Fe1 C5 2.034(7)
Fe1 C3 2.038(7)
Fe1 C26 2.039(6)
Fe1 C28 2.046(7)
Fe1 C27 2.046(6)
Fe1 C1 2.049(6)
Fe1 C29 2.048(7)
Fe1 C2 2.047(7)
O10 N6 1.269(7)
O6 C31 1.267(7)
O2 C13 1.393(8)
O2 C15 1.449(7)
O3 C22 1.311(7)
O8 N5 1.280(9)
O4 C17 1.385(8)
O4 C16 1.454(8)
O5 C31 1.259(7)
O1 C14 1.326(7)
N1 C6 1.283(8)
N1 N2 1.435(6)
O11 N6 1.276(7)
C17 C18 1.365(9)
C17 C22 1.423(8)
C21 C20 1.397(9)
C21 C22 1.405(9)
C21 C23 1.478(8)
C13 C12 1.373(9)
C13 C14 1.401(8)
C33 N7 1.132(13)
C33 C34 1.438(14)
O7 N5 1.376(9)
N4 C23 1.268(8)
N4 N3 1.438(6)
C24 N3 1.292(8)
C24 C26 1.464(8)
C24 C25 1.505(9)
N2 C8 1.286(7)
C6 C1 1.482(8)
C6 C7 1.499(9)
C14 C9 1.405(9)
C9 C10 1.397(9)
C9 C8 1.450(8)
C19 C20 1.376(9)
C19 C18 1.395(10)
C27 C26 1.425(9)
C27 C28 1.434(9)
O12 N6 1.312(7)
C1 C5 1.408(9)
C1 C2 1.425(9)
C28 C29 1.412(10)
C31 C32 1.496(10)
C30 C29 1.412(8)
C30 C26 1.438(9)
C12 C11 1.393(10)
C10 C11 1.377(9)
C4 C3 1.413(11)
C4 C5 1.433(9)
O9 N5 1.186(10)
C3 C2 1.416(9)
